data_1100403
loop_
_publ_author_name
'Dem'yanov, Piotr'
'Boche, Gernot'
'Marsch, Michael'
'Harms, Klaus'
'Fyodorova, Galina'
'Petrosyan, Valery'

_publ_section_title
;
 Crystal Structure of \h^3^-lithio-1,3,3-triphenylpropyne-(diethyl ether)~2~
 and [1-lithio-1-(2-methoxyphenyl)-3,3-diphenylallene--diethyl ether]~2~:
 Propargyl- versus allenyl-type structures
;
_journal_coden_ASTM LANAEM
_journal_issue 3
_journal_name_full 'Liebigs Annalen'
_journal_page_first 457
_journal_page_last 460
_journal_paper_doi 10.1002/jlac.199519950361
_journal_volume 1995
_journal_year 1995
_chemical_formula_sum 'C29 H35 Li O2'
_space_group_IT_number 19
_symmetry_cell_setting orthorhombic
_symmetry_Int_Tables_number 19
_symmetry_space_group_name_Hall 'P 2ac 2ab'
_symmetry_space_group_name_H-M 'P 21 21 21'
_cell_angle_alpha 90
_cell_angle_beta 90
_cell_angle_gamma 90
_cell_formula_units_Z 4
_cell_length_a 7.601(2)
_cell_length_b 17.345(3)
_cell_length_c 19.010(6)
_cod_original_formula_sum 'C29 H35 Li1 O2'
_cod_database_code 1100403

loop_
_symmetry_equiv_pos_site_id
_symmetry_equiv_pos_as_xyz
1 x,y,z
2 1/2-x,-y,1/2+z
3 1/2+x,1/2-y,-z
4 -x,1/2+y,1/2-z

loop_
_atom_site_label
_atom_site_type_symbol
_atom_site_fract_x
_atom_site_fract_y
_atom_site_fract_z
O1 O 0.0055(5) -0.1597(2) -0.74132(15)
O2 O 0.0711(5) 0.0144(2) -0.7112(2)
C1 C 0.4625(7) -0.0889(2) -0.6789(2)
C2 C 0.4632(7) -0.0869(2) -0.7441(2)
C3 C 0.4353(7) -0.0859(2) -0.8161(2)
C4 C 0.5365(6) -0.0853(2) -0.6096(2)
C5 C 0.5526(8) -0.1505(3) -0.5677(2)
H1 H 0.5071(8) -0.1983(3) -0.5838(2)
C6 C 0.6338(8) -0.1463(3) -0.5031(2)
H2 H 0.6489(8) -0.1919(3) -0.4761(2)
C7 C 0.6931(8) -0.0776(3) -0.4773(2)
H3 H 0.7489(8) -0.0753(3) -0.4327(2)
C8 C 0.6716(8) -0.0118(3) -0.5167(2)
H4 H 0.7104(8) 0.0365(3) -0.4989(2)
C9 C 0.5933(7) -0.0159(2) -0.5819(2)
H5 H 0.5780(7) 0.0300(2) -0.6085(2)
C10 C 0.4525(7) -0.1603(2) -0.8543(2)
C11 C 0.4209(8) -0.2310(2) -0.8207(2)
H6 H 0.3826(8) -0.2313(2) -0.7732(2)
C12 C 0.4439(8) -0.2994(3) -0.8550(2)
H7 H 0.4190(8) -0.3462(3) -0.8310(2)
C13 C 0.5029(8) -0.3022(3) -0.9237(2)
H8 H 0.5193(8) -0.3502(3) -0.9470(2)
C14 C 0.5372(8) -0.2339(2) -0.9575(2)
H9 H 0.5770(8) -0.2346(2) -1.0049(2)
C15 C 0.5149(7) -0.1645(2) -0.9238(2)
H10 H 0.5427(7) -0.1182(2) -0.9481(2)
C16 C 0.4071(7) -0.0115(2) -0.8510(2)
C17 C 0.4496(7) 0.0578(2) -0.8172(2)
H11 H 0.5052(7) 0.0561(2) -0.7724(2)
C18 C 0.4130(8) 0.1284(2) -0.8469(2)
H12 H 0.4440(8) 0.1743(2) -0.8226(2)
C19 C 0.3310(7) 0.1332(2) -0.9118(2)
H13 H 0.3052(7) 0.1819(2) -0.9322(2)
C20 C 0.2887(7) 0.0661(2) -0.9463(2)
H14 H 0.2342(7) 0.0686(2) -0.9912(2)
C21 C 0.3235(7) -0.0042(2) -0.9163(2)
H15 H 0.2896(7) -0.0496(2) -0.9408(2)
C22 C -0.0757(9) -0.1838(3) -0.6765(2)
H16 H -0.0952(9) -0.2402(3) -0.6775(2)
H17 H -0.1914(9) -0.1582(3) -0.6711(2)
C23 C 0.0396(10) -0.1635(4) -0.6159(2)
H18 H -0.0157(10) -0.1808(4) -0.5721(2)
H19 H 0.0563(10) -0.1075(4) -0.6143(2)
H20 H 0.154(1) -0.1888(4) -0.6214(2)
C24 C -0.1001(9) -0.1800(3) -0.8007(3)
H21 H -0.2210(9) -0.1600(3) -0.7941(3)
H22 H -0.1067(9) -0.2368(3) -0.8049(3)
C25 C -0.0232(9) -0.1470(3) -0.8663(2)
H23 H -0.0961(9) -0.1615(3) -0.9067(2)
H24 H 0.0963(9) -0.1670(3) -0.8728(2)
H25 H -0.0189(9) -0.0907(3) -0.8624(2)
C26 C 0.1614(7) 0.0717(3) -0.6690(2)
H26 H 0.1840(7) 0.1180(3) -0.6981(2)
H27 H 0.2764(7) 0.0508(3) -0.6537(2)
C27 C 0.0556(9) 0.0947(3) -0.6049(2)
H28 H 0.1203(9) 0.1336(3) -0.5780(2)
H29 H 0.0356(9) 0.0492(3) -0.5754(2)
H30 H -0.0577(9) 0.1160(3) -0.6199(2)
C28 C -0.0954(8) 0.0383(3) -0.7404(2)
H31 H -0.1775(8) 0.0505(3) -0.7016(2)
H32 H -0.1463(8) -0.0049(3) -0.7677(2)
C29 C -0.0781(9) 0.1079(3) -0.7874(2)
H33 H -0.1939(9) 0.1219(3) -0.8061(2)
H34 H 0.0016(9) 0.0959(3) -0.8264(2)
H35 H -0.0305(9) 0.1513(3) -0.7603(2)
Li1 Li 0.1795(13) -0.0814(5) -0.7361(4)

loop_
_atom_type_symbol
_atom_type_radius_bond
C 0.68
H 0.23
Li 1.43
O 0.68
